data_7119443
loop_
_publ_author_name
Tetsuya
Hasegawa
Kei
Ohkubo
Ichiro
Hisaki
Mikiji
Miyata
Norimitsu
Tohnai
Shunichi
Fukuzumi

_publ_section_title
;
 Photoinduced electron transfer in porous organic salt crystals
 impregnated with fullerenes
;
_journal_name_full Chem.Commun.
_journal_page_first 7928
_journal_volume 52
_journal_year 2016
_chemical_formula_moiety 'C17.5, C20 H13 O3 S, C19 H18 N, C6 H14'
_chemical_formula_sum 'C62.5 H45 N O3 S'
_chemical_formula_weight 890.055
_chemical_name_systematic SPA/TPMA/C70
_space_group_crystal_system tetragonal
_space_group_IT_number 130
_space_group_name_Hall '-P 4a 2ac'
_space_group_name_H-M_alt 'P 4/n c c'
_symmetry_space_group_name_Hall '-P 4a 2ac'
_symmetry_space_group_name_H-M 'P 4/n c c :2'
_atom_sites_solution_hydrogens geom
_atom_sites_solution_primary direct
_atom_sites_solution_secondary difmap
_audit_update_record
;
2016-04-28 deposited with the CCDC.
2016-05-09 downloaded from the CCDC.
;
_cell_angle_alpha 90.0000
_cell_angle_beta 90.0000
_cell_angle_gamma 90.0000
_cell_formula_units_Z 16
_cell_length_a 27.3864(10)
_cell_length_b 27.3864(10)
_cell_length_c 24.2386(5)
_cell_measurement_reflns_used 79696
_cell_measurement_temperature 153
_cell_measurement_theta_max 28.749
_cell_measurement_theta_min 1.184
_cell_volume 18179.3(10)
_computing_cell_refinement HKL2000
_computing_data_collection DENZO
_computing_data_reduction HKL2000
_computing_molecular_graphics 'CrystalStructure 4.2'
_computing_publication_material 'CrystalStructure 4.2 (Rigaku, 2015)'
_computing_structure_refinement 'SHELXL Version 2014/7 (Sheldrick, 2008)'
_computing_structure_solution 'Il Milione (Burla, et al., 2007)'
_diffrn_ambient_temperature 153
_diffrn_measured_fraction_theta_full 0.856
_diffrn_measured_fraction_theta_max 0.853
_diffrn_measurement.details ' 1.00 degrees, 20.0 sec, detector distance 74.895 mm'

_diffrn_measurement_device_type 'SPring-8 BL38B1'
_diffrn_measurement_method \w
_diffrn_radiation_type synchrotron
_diffrn_radiation_wavelength 0.80000
_diffrn_reflns_av_R_equivalents 0.1241
_diffrn_reflns_Laue_measured_fraction_full 0.856
_diffrn_reflns_Laue_measured_fraction_max 0.853
_diffrn_reflns_limit_h_max 32
_diffrn_reflns_limit_h_min 1
_diffrn_reflns_limit_k_max 22
_diffrn_reflns_limit_k_min -21
_diffrn_reflns_limit_l_max 24
_diffrn_reflns_limit_l_min 0
_diffrn_reflns_number 79696
_diffrn_reflns_point_group_measured_fraction_full 0.856
_diffrn_reflns_point_group_measured_fraction_max 0.853
_diffrn_reflns_theta_full 28.685
_diffrn_reflns_theta_max 28.749
_diffrn_reflns_theta_min 1.184
_diffrn_standards_interval_count .
_diffrn_standards_number 0
_exptl_absorpt_coefficient_mu 0.000
_exptl_absorpt_correction_type none
_exptl_crystal_colour brown
_exptl_crystal_density_diffrn 1.301
_exptl_crystal_density_method 'not measured'
_exptl_crystal_description needle
_exptl_crystal_F_000 7344.00
_exptl_crystal_size_max 0.50
_exptl_crystal_size_mid 0.02
_exptl_crystal_size_min 0.02
_refine_diff_density_max 0.60
_refine_diff_density_min -0.40
_refine_ls_extinction_method none
_refine_ls_goodness_of_fit_ref 1.190
_refine_ls_hydrogen_treatment constr
_refine_ls_number_parameters 1082
_refine_ls_number_reflns 7071
_refine_ls_number_restraints 1724
_refine_ls_R_factor_all 0.3169
_refine_ls_R_factor_gt 0.1293
_refine_ls_shift/su_max 0.000
_refine_ls_structure_factor_coef Fsqd
_refine_ls_weighting_details 'w = 1/[\s^2^(Fo^2^)+(0.2000P)^2^] where P=(Fo^2^+2Fc^2^)/3'
_refine_ls_weighting_scheme calc
_refine_ls_wR_factor_gt 0.3439
_refine_ls_wR_factor_ref 0.4357
_reflns_Friedel_coverage 0.000
_reflns_Friedel_fraction_full .
_reflns_Friedel_fraction_max .
_reflns_number_gt 2282
_reflns_number_total 7071
_reflns_threshold_expression F^2^>2.0\s(F^2^)
_cod_data_source_file c6cc02377k2.cif
_cod_data_source_block C70
_cod_database_code 7119443

loop_
_space_group_symop_id
_space_group_symop_operation_xyz
1 +X,+Y,+Z
2 1/2-X,+Y,1/2+Z
3 +X,1/2-Y,1/2+Z
4 1/2-X,1/2-Y,+Z
5 +Y,+X,1/2+Z
6 1/2-Y,+X,+Z
7 +Y,1/2-X,+Z
8 1/2-Y,1/2-X,1/2+Z
9 -X,-Y,-Z
10 -1/2+X,-Y,-1/2-Z
11 -X,-1/2+Y,-1/2-Z
12 -1/2+X,-1/2+Y,-Z
13 -Y,-X,-1/2-Z
14 -1/2+Y,-X,-Z
15 -Y,-1/2+X,-Z
16 -1/2+Y,-1/2+X,-1/2-Z

loop_
_atom_site_label
_atom_site_type_symbol
_atom_site_fract_x
_atom_site_fract_y
_atom_site_fract_z
_atom_site_U_iso_or_equiv
_atom_site_adp_type
_atom_site_occupancy
_atom_site_site_symmetry_order
_atom_site_calc_flag
_atom_site_refinement_flags_posn
_atom_site_refinement_flags_adp
_atom_site_refinement_flags_occupancy
_atom_site_disorder_assembly
_atom_site_disorder_group
S1 S 0.75135(10) 0.34879(9) -0.16912(8) 0.0724(8) Uani 1 1 d . . . . .
O1 O 0.7843(2) 0.3633(2) -0.2131(2) 0.0798(19) Uani 1 1 d . . . . .
O2 O 0.7057(2) 0.3294(2) -0.1908(2) 0.0810(19) Uani 1 1 d . . . . .
O3 O 0.7753(2) 0.3171(2) -0.1295(2) 0.0790(19) Uani 1 1 d . . . . .
N1 N 0.7459(3) 0.3451(2) 0.1765(2) 0.0666(19) Uani 1 1 d . . . . .
H1A H 0.7386 0.3494 0.2128 0.080 Uiso 1 1 calc R U . . .
H1B H 0.7757 0.3308 0.1733 0.080 Uiso 1 1 calc R U . . .
H1C H 0.7229 0.3255 0.1607 0.080 Uiso 1 1 calc R U . . .
C1 C 0.8133(12) 0.8731(14) 0.3282(10) 0.154(5) Uani 0.25 1 d D U P A -1
C2 C 0.8270(15) 0.8554(16) 0.2793(12) 0.156(5) Uani 0.25 1 d D U P A -1
C3 C 0.8615(16) 0.8155(13) 0.2737(12) 0.154(5) Uani 0.25 1 d D U P A -1
C4 C 0.8808(16) 0.7966(12) 0.3208(11) 0.153(5) Uani 0.25 1 d D U P A -1
C5 C 0.8627(16) 0.8119(12) 0.3746(12) 0.153(5) Uani 0.25 1 d D U P A -1
C6 C 0.8317(13) 0.8503(14) 0.3794(12) 0.154(5) Uani 0.25 1 d D U P A -1
C7 C 0.7921(12) 0.8477(14) 0.4176(13) 0.156(5) Uani 0.25 1 d D U P A -1
C8 C 0.7503(11) 0.8643(18) 0.3886(13) 0.159(5) Uani 0.25 1 d D U P A -1
C9 C 0.7614(12) 0.8831(16) 0.3357(11) 0.157(5) Uani 0.25 1 d D U P A -1
C10 C 0.7306(12) 0.8785(17) 0.2910(11) 0.158(5) Uani 0.25 1 d D U P A -1
C11 C 0.7476(12) 0.8653(14) 0.2367(13) 0.157(5) Uani 0.25 1 d D U P A -1
C12 C 0.7956(12) 0.8535(13) 0.2300(13) 0.155(5) Uani 0.25 1 d D U P A -1
C13 C 0.8085(12) 0.8099(12) 0.1988(16) 0.154(5) Uani 0.25 1 d D U P A -1
C14 C 0.8524(14) 0.7894(11) 0.2231(14) 0.155(5) Uani 0.25 1 d D U P A -1
C15 C 0.8589(14) 0.7391(11) 0.2225(14) 0.155(5) Uani 0.25 1 d D U P A -1
C16 C 0.8753(16) 0.7189(12) 0.2738(12) 0.155(5) Uani 0.25 1 d D U P A -1
C17 C 0.8862(18) 0.7449(11) 0.3208(11) 0.156(5) Uani 0.25 1 d D U P A -1
C18 C 0.8756(17) 0.7297(11) 0.3757(12) 0.156(5) Uani 0.25 1 d D U P A -1
C19 C 0.8636(15) 0.7709(11) 0.4106(12) 0.155(5) Uani 0.25 1 d D U P A -1
C20 C 0.8272(14) 0.7684(11) 0.4519(16) 0.155(5) Uani 0.25 1 d D U P A -1
C21 C 0.7909(12) 0.8082(13) 0.4570(17) 0.156(5) Uani 0.25 1 d D U P A -1
C22 C 0.7422(11) 0.7975(12) 0.4748(17) 0.160(5) Uani 0.25 1 d D U P A -1
C23 C 0.7010(13) 0.8187(13) 0.4477(15) 0.159(5) Uani 0.25 1 d D U P A -1
C24 C 0.7020(12) 0.8480(17) 0.3987(13) 0.157(5) Uani 0.25 1 d D U P A -1
C25 C 0.6682(14) 0.8480(15) 0.3517(11) 0.160(5) Uani 0.25 1 d D U P A -1
C26 C 0.6835(14) 0.8574(17) 0.2965(11) 0.158(5) Uani 0.25 1 d D U P A -1
C27 C 0.6701(13) 0.8347(13) 0.2453(12) 0.159(5) Uani 0.25 1 d D U P A -1
C28 C 0.7123(12) 0.8327(14) 0.2098(14) 0.157(5) Uani 0.25 1 d D U P A -1
C29 C 0.7243(11) 0.7942(11) 0.1777(17) 0.155(5) Uani 0.25 1 d D U P A -1
C30 C 0.7760(10) 0.7819(10) 0.1699(17) 0.157(5) Uani 0.25 1 d D U P A -1
C31 C 0.7819(10) 0.7288(10) 0.1708(17) 0.158(5) Uani 0.25 1 d D U P A -1
C32 C 0.8211(12) 0.7093(11) 0.1981(16) 0.156(5) Uani 0.25 1 d D U P A -1
C33 C 0.8215(12) 0.6650(12) 0.2299(13) 0.159(5) Uani 0.25 1 d D U P A -1
C34 C 0.8523(16) 0.6727(14) 0.2788(12) 0.159(5) Uani 0.25 1 d D U P A -1
C35 C 0.8417(16) 0.6563(16) 0.3313(11) 0.158(5) Uani 0.25 1 d D U P A -1
C36 C 0.8535(17) 0.6838(14) 0.3826(12) 0.158(5) Uani 0.25 1 d D U P A -1
C37 C 0.8259(14) 0.6792(12) 0.4308(14) 0.160(5) Uani 0.25 1 d D U P A -1
C38 C 0.8131(13) 0.7192(11) 0.4661(17) 0.157(5) Uani 0.25 1 d D U P A -1
C39 C 0.7653(11) 0.7124(11) 0.4886(16) 0.159(5) Uani 0.25 1 d D U P A -1
C40 C 0.7319(10) 0.7491(10) 0.4937(13) 0.157(5) Uani 0.25 1 d D U P A -1
C41 C 0.6810(12) 0.7411(10) 0.4759(16) 0.161(5) Uani 0.25 1 d D U P A -1
C42 C 0.6628(14) 0.7822(12) 0.4448(15) 0.158(5) Uani 0.25 1 d D U P A -1
C43 C 0.6331(17) 0.7814(12) 0.4001(12) 0.158(5) Uani 0.25 1 d D U P A -1
C44 C 0.6300(14) 0.8118(12) 0.3521(11) 0.159(5) Uani 0.25 1 d D U P A -1
C45 C 0.6236(18) 0.7844(12) 0.3029(11) 0.157(5) Uani 0.25 1 d D U P A -1
C46 C 0.6448(17) 0.7881(13) 0.2499(14) 0.156(5) Uani 0.25 1 d D U P A -1
C47 C 0.6575(14) 0.7465(12) 0.2144(15) 0.157(5) Uani 0.25 1 d D U P A -1
C48 C 0.6985(11) 0.7476(11) 0.1782(16) 0.157(5) Uani 0.25 1 d D U P A -1
C49 C 0.7335(10) 0.7081(12) 0.1769(17) 0.159(5) Uani 0.25 1 d D U P A -1
C50 C 0.7310(11) 0.6649(14) 0.2099(16) 0.158(5) Uani 0.25 1 d D U P A -1
C51 C 0.7737(12) 0.6465(18) 0.2413(16) 0.159(5) Uani 0.25 1 d D U P A -1
C52 C 0.7704(12) 0.6171(16) 0.2886(11) 0.160(5) Uani 0.25 1 d D U P A -1
C53 C 0.8024(12) 0.6219(16) 0.3340(11) 0.160(5) Uani 0.25 1 d D U P A -1
C54 C 0.7770(12) 0.6178(16) 0.3846(11) 0.162(5) Uani 0.25 1 d D U P A -1
C55 C 0.7866(12) 0.6445(13) 0.4312(14) 0.160(5) Uani 0.25 1 d D U P A -1
C56 C 0.7490(11) 0.6657(13) 0.4646(17) 0.160(5) Uani 0.25 1 d D U P A -1
C57 C 0.7011(12) 0.6577(12) 0.4530(14) 0.160(5) Uani 0.25 1 d D U P A -1
C58 C 0.6639(12) 0.6964(10) 0.4589(13) 0.160(5) Uani 0.25 1 d D U P A -1
C59 C 0.6378(17) 0.6961(12) 0.4065(13) 0.158(5) Uani 0.25 1 d D U P A -1
C60 C 0.6144(15) 0.7341(11) 0.3808(11) 0.160(5) Uani 0.25 1 d D U P A -1
C61 C 0.6124(16) 0.7350(12) 0.3217(11) 0.156(5) Uani 0.25 1 d D U P A -1
C62 C 0.6303(19) 0.6981(13) 0.2920(12) 0.153(5) Uani 0.25 1 d D U P A -1
C63 C 0.6507(15) 0.6989(13) 0.2386(14) 0.156(5) Uani 0.25 1 d D U P A -1
C64 C 0.6840(13) 0.6577(13) 0.2333(13) 0.158(5) Uani 0.25 1 d D U P A -1
C65 C 0.6860(14) 0.6349(17) 0.2877(13) 0.156(5) Uani 0.25 1 d D U P A -1
C66 C 0.7219(12) 0.6093(15) 0.3108(11) 0.162(5) Uani 0.25 1 d D U P A -1
C67 C 0.7260(11) 0.6092(15) 0.3703(11) 0.161(5) Uani 0.25 1 d D U P A -1
C68 C 0.6917(13) 0.6322(15) 0.4019(13) 0.158(5) Uani 0.25 1 d D U P A -1
C69 C 0.6486(14) 0.6525(13) 0.3762(11) 0.157(5) Uani 0.25 1 d D U P A -1
C70 C 0.6474(15) 0.6545(14) 0.3190(11) 0.154(5) Uani 0.25 1 d D U P A -1
C71 C 0.6841(6) 0.5249(5) -0.0410(5) 0.116(4) Uani 1 1 d . . . . .
C72 C 0.7115(6) 0.5433(5) 0.0020(5) 0.120(4) Uani 1 1 d . . . . .
C73 C 0.7582(6) 0.5252(5) 0.0182(5) 0.118(4) Uani 1 1 d . . . . .
H73 H 0.7720 0.4985 -0.0013 0.142 Uiso 1 1 calc R U . . .
C74 C 0.7838(6) 0.5456(6) 0.0615(5) 0.138(5) Uani 1 1 d . . . . .
H74 H 0.8147 0.5325 0.0714 0.166 Uiso 1 1 calc R U . . .
C75 C 0.7652(10) 0.5850(6) 0.0907(6) 0.163(8) Uani 1 1 d . . . . .
H75 H 0.7837 0.5996 0.1195 0.196 Uiso 1 1 calc R U . . .
C76 C 0.7195(10) 0.6027(7) 0.0774(7) 0.182(9) Uani 1 1 d . . . . .
H76 H 0.7069 0.6289 0.0989 0.218 Uiso 1 1 calc R U . . .
C77 C 0.6897(10) 0.5844(6) 0.0336(6) 0.155(7) Uani 1 1 d . . . . .
C78 C 0.6431(10) 0.6011(8) 0.0188(10) 0.172(8) Uani 1 1 d . . . . .
H78 H 0.6276 0.6247 0.0416 0.206 Uiso 1 1 calc R U . . .
C79 C 0.6198(9) 0.5854(7) -0.0251(9) 0.156(6) Uani 1 1 d . . . . .
C80 C 0.5721(11) 0.6071(7) -0.0431(10) 0.192(9) Uani 1 1 d . . . . .
H80 H 0.5569 0.6314 -0.0209 0.230 Uiso 1 1 calc R U . . .
C81 C 0.5515(8) 0.5933(9) -0.0879(12) 0.196(9) Uani 1 1 d . . . . .
H81 H 0.5237 0.6105 -0.1009 0.236 Uiso 1 1 calc R U . . .
C82 C 0.5684(7) 0.5546(8) -0.1172(9) 0.176(7) Uani 1 1 d . . . . .
H82 H 0.5503 0.5435 -0.1482 0.211 Uiso 1 1 calc R U . . .
C83 C 0.6117(7) 0.5306(6) -0.1032(8) 0.157(6) Uani 1 1 d . . . . .
H83 H 0.6228 0.5041 -0.1253 0.188 Uiso 1 1 calc R U . . .
C84 C 0.6400(7) 0.5458(6) -0.0549(7) 0.139(5) Uani 1 1 d . . . . .
C85 C 0.7029(5) 0.4802(5) -0.0734(4) 0.103(4) Uani 1 1 d . . . . .
C86 C 0.6817(5) 0.4357(5) -0.0660(4) 0.102(4) Uani 1 1 d . . . . .
H86 H 0.6558 0.4318 -0.0403 0.122 Uiso 1 1 calc R U . . .
C87 C 0.6978(4) 0.3977(4) -0.0954(4) 0.092(3) Uani 1 1 d . . . . .
H87 H 0.6825 0.3669 -0.0903 0.111 Uiso 1 1 calc R U . . .
C88 C 0.7355(4) 0.4009(4) -0.1328(3) 0.071(3) Uani 1 1 d . . . . .
C89 C 0.7588(4) 0.4448(4) -0.1414(4) 0.097(3) Uani 1 1 d . . . . .
H89 H 0.7847 0.4474 -0.1673 0.116 Uiso 1 1 calc R U . . .
C90 C 0.7433(5) 0.4864(5) -0.1103(4) 0.118(4) Uani 1 1 d . . . . .
H90 H 0.7592 0.5170 -0.1140 0.142 Uiso 1 1 calc R U . . .
C91 C 0.7463(4) 0.3946(3) 0.1474(3) 0.069(3) Uani 1 1 d . . . . .
C92 C 0.7730(4) 0.4295(4) 0.1843(3) 0.073(3) Uani 1 1 d . . . . .
C93 C 0.8136(4) 0.4153(4) 0.2162(4) 0.085(3) Uani 1 1 d . . . . .
H93 H 0.8238 0.3822 0.2160 0.102 Uiso 1 1 calc R U . . .
C94 C 0.8391(5) 0.4497(5) 0.2485(4) 0.110(4) Uani 1 1 d . . . . .
H94 H 0.8672 0.4404 0.2690 0.132 Uiso 1 1 calc R U . . .
C95 C 0.8222(6) 0.4977(5) 0.2495(5) 0.123(5) Uani 1 1 d . . . . .
H95 H 0.8390 0.5213 0.2710 0.147 Uiso 1 1 calc R U . . .
C96 C 0.7822(6) 0.5114(5) 0.2205(5) 0.127(5) Uani 1 1 d . . . . .
H96 H 0.7703 0.5439 0.2228 0.152 Uiso 1 1 calc R U . . .
C97 C 0.7595(4) 0.4779(5) 0.1879(4) 0.103(4) Uani 1 1 d . . . . .
H97 H 0.7326 0.4886 0.1663 0.124 Uiso 1 1 calc R U . . .
C98 C 0.6934(4) 0.4096(3) 0.1367(3) 0.073(3) Uani 1 1 d . . . . .
C99 C 0.6569(4) 0.3969(4) 0.1731(4) 0.089(3) Uani 1 1 d . . . . .
H99 H 0.6643 0.3784 0.2051 0.107 Uiso 1 1 calc R U . . .
C100 C 0.6093(5) 0.4115(5) 0.1626(5) 0.110(4) Uani 1 1 d . . . . .
H100 H 0.5843 0.4024 0.1877 0.132 Uiso 1 1 calc R U . . .
C101 C 0.5975(5) 0.4384(5) 0.1175(5) 0.112(4) Uani 1 1 d . . . . .
H101 H 0.5648 0.4487 0.1114 0.134 Uiso 1 1 calc R U . . .
C102 C 0.6334(5) 0.4503(4) 0.0812(4) 0.098(3) Uani 1 1 d . . . . .
H102 H 0.6256 0.4686 0.0491 0.117 Uiso 1 1 calc R U . . .
C103 C 0.6816(4) 0.4360(4) 0.0907(3) 0.087(3) Uani 1 1 d . . . . .
H103 H 0.7064 0.4447 0.0650 0.104 Uiso 1 1 calc R U . . .
C104 C 0.7750(4) 0.3865(4) 0.0923(3) 0.071(3) Uani 1 1 d . . . . .
C105 C 0.7568(3) 0.3511(3) 0.0562(3) 0.069(2) Uani 1 1 d . . . . .
H105 H 0.7296 0.3316 0.0663 0.082 Uiso 1 1 calc R U . . .
C106 C 0.7795(4) 0.3449(4) 0.0046(3) 0.079(3) Uani 1 1 d . . . . .
H106 H 0.7676 0.3207 -0.0201 0.095 Uiso 1 1 calc R U . . .
C107 C 0.8186(4) 0.3734(4) -0.0107(4) 0.087(3) Uani 1 1 d . . . . .
H107 H 0.8335 0.3692 -0.0458 0.105 Uiso 1 1 calc R U . . .
C108 C 0.8358(4) 0.4076(4) 0.0252(4) 0.082(3) Uani 1 1 d . . . . .
H108 H 0.8629 0.4272 0.0150 0.098 Uiso 1 1 calc R U . . .
C109 C 0.8140(4) 0.4141(4) 0.0769(3) 0.080(3) Uani 1 1 d . . . . .
H109 H 0.8266 0.4381 0.1015 0.096 Uiso 1 1 calc R U . . .
C110 C 0.5047(12) 0.4602(13) -0.0522(13) 0.42(2) Uani 1 1 d D U . . .
H11A H 0.5375 0.4660 -0.0372 0.509 Uiso 1 1 calc R U . . .
H11B H 0.4872 0.4913 -0.0547 0.509 Uiso 1 1 calc R U . . .
H11C H 0.4868 0.4380 -0.0279 0.509 Uiso 1 1 calc R U . . .
C111 C 0.5092(14) 0.4364(19) -0.1127(19) 0.60(3) Uani 1 1 d D U . . .
H11D H 0.5287 0.4590 -0.1356 0.718 Uiso 1 1 calc R U . . .
H11E H 0.5284 0.4059 -0.1089 0.718 Uiso 1 1 calc R U . . .
C112 C 0.4629(16) 0.4238(15) -0.1452(19) 0.59(3) Uani 1 1 d D U . . .
H11F H 0.4354 0.4258 -0.1188 0.712 Uiso 1 1 calc R U . . .
H11G H 0.4658 0.3891 -0.1560 0.712 Uiso 1 1 calc R U . . .
C113 C 0.3680(13) 0.4770(12) -0.2479(18) 0.45(3) Uani 1 1 d D U . . .
H11H H 0.3328 0.4713 -0.2503 0.544 Uiso 1 1 calc R U . . .
H11I H 0.3741 0.5113 -0.2386 0.544 Uiso 1 1 calc R U . . .
H11J H 0.3832 0.4695 -0.2835 0.544 Uiso 1 1 calc R U . . .
C114 C 0.3899(14) 0.4442(15) -0.2032(17) 0.56(3) Uani 1 1 d D U . . .
H11K H 0.3832 0.4096 -0.2123 0.672 Uiso 1 1 calc R U . . .
H11L H 0.3741 0.4515 -0.1674 0.672 Uiso 1 1 calc R U . . .
C115 C 0.4466(13) 0.4519(14) -0.1976(16) 0.56(2) Uani 1 1 d D U . . .
H11M H 0.4636 0.4390 -0.2305 0.669 Uiso 1 1 calc R U . . .
H11N H 0.4542 0.4871 -0.1939 0.669 Uiso 1 1 calc R U . . .

loop_
_atom_site_aniso_label
_atom_site_aniso_U_11
_atom_site_aniso_U_22
_atom_site_aniso_U_33
_atom_site_aniso_U_23
_atom_site_aniso_U_13
_atom_site_aniso_U_12
S1 0.096(2) 0.0821(18) 0.0392(13) 0.0013(11) 0.0021(12) 0.0041(15)
O1 0.100(5) 0.095(5) 0.044(4) 0.002(3) 0.011(3) 0.005(4)
O2 0.095(5) 0.090(5) 0.058(4) 0.008(3) -0.017(3) -0.015(4)
O3 0.103(5) 0.094(5) 0.040(3) 0.003(3) 0.006(3) 0.022(4)
N1 0.089(5) 0.072(5) 0.039(4) 0.001(3) -0.004(3) -0.005(4)
C1 0.155(7) 0.151(7) 0.157(7) 0.003(6) -0.005(6) -0.005(6)
C2 0.156(7) 0.152(7) 0.159(7) 0.002(6) -0.002(6) -0.005(6)
C3 0.150(7) 0.155(7) 0.156(7) 0.001(6) 0.000(6) -0.004(6)
C4 0.150(7) 0.154(7) 0.156(7) -0.001(6) 0.001(6) -0.003(6)
C5 0.150(7) 0.153(7) 0.154(7) -0.002(6) -0.006(6) -0.004(6)
C6 0.154(7) 0.153(7) 0.155(7) -0.003(6) -0.005(6) -0.005(6)
C7 0.156(7) 0.154(7) 0.157(7) -0.003(6) -0.003(6) -0.001(6)
C8 0.160(7) 0.156(7) 0.161(7) -0.002(6) 0.000(6) 0.001(6)
C9 0.160(7) 0.153(7) 0.158(7) 0.001(6) -0.002(6) 0.000(6)
C10 0.159(7) 0.154(7) 0.160(7) 0.002(6) -0.004(6) 0.004(6)
C11 0.159(7) 0.154(7) 0.159(7) 0.004(6) -0.004(6) 0.000(6)
C12 0.155(7) 0.153(7) 0.156(7) 0.006(6) -0.004(6) 0.000(6)
C13 0.154(7) 0.155(7) 0.152(7) 0.004(6) 0.002(6) -0.001(6)
C14 0.154(7) 0.155(7) 0.157(7) 0.001(6) 0.004(6) -0.001(6)
C15 0.153(7) 0.156(7) 0.156(7) -0.006(6) 0.005(6) 0.003(6)
C16 0.152(7) 0.157(7) 0.156(7) -0.007(6) 0.001(6) 0.004(6)
C17 0.153(7) 0.158(7) 0.158(7) -0.004(6) 0.000(6) 0.001(6)
C18 0.153(7) 0.158(7) 0.157(7) -0.004(6) -0.004(6) 0.003(6)
C19 0.152(7) 0.156(7) 0.155(7) -0.005(6) -0.002(6) -0.001(6)
C20 0.155(7) 0.156(7) 0.153(7) -0.001(6) -0.003(6) -0.002(6)
C21 0.155(7) 0.156(7) 0.157(7) -0.004(6) 0.001(6) -0.002(6)
C22 0.162(7) 0.160(7) 0.158(7) -0.005(6) 0.002(6) 0.000(6)
C23 0.159(7) 0.159(7) 0.160(7) -0.004(6) 0.002(6) 0.003(6)
C24 0.157(7) 0.155(7) 0.159(7) -0.003(6) 0.002(6) 0.003(6)
C25 0.158(7) 0.156(7) 0.165(7) -0.002(6) 0.001(6) 0.005(6)
C26 0.159(7) 0.154(7) 0.161(7) 0.001(6) -0.004(6) 0.006(6)
C27 0.158(7) 0.158(7) 0.161(7) 0.003(6) -0.002(6) 0.002(6)
C28 0.156(7) 0.157(7) 0.157(7) 0.004(6) -0.004(6) 0.002(6)
C29 0.157(7) 0.157(7) 0.153(7) 0.004(6) -0.004(6) 0.001(6)
C30 0.158(7) 0.159(7) 0.153(7) 0.004(6) 0.004(6) 0.001(6)
C31 0.160(7) 0.160(7) 0.155(7) -0.006(6) 0.005(6) -0.001(6)
C32 0.157(7) 0.157(7) 0.155(7) -0.007(6) 0.005(6) 0.002(6)
C33 0.159(7) 0.159(7) 0.160(7) -0.008(6) 0.000(6) 0.001(6)
C34 0.156(7) 0.159(7) 0.161(7) -0.005(6) 0.000(6) 0.006(6)
C35 0.156(7) 0.157(7) 0.161(7) -0.005(6) -0.002(6) 0.008(6)
C36 0.156(7) 0.158(7) 0.159(7) -0.001(6) -0.004(6) 0.006(6)
C37 0.160(7) 0.159(7) 0.160(7) 0.001(6) -0.003(6) 0.003(6)
C38 0.159(7) 0.156(7) 0.156(7) -0.001(6) -0.006(6) 0.001(6)
C39 0.163(7) 0.159(7) 0.156(7) 0.001(6) -0.005(6) -0.002(6)
C40 0.160(7) 0.158(7) 0.153(7) -0.001(6) -0.001(6) -0.002(6)
C41 0.161(7) 0.162(7) 0.160(7) 0.000(6) 0.002(6) 0.000(6)
C42 0.158(7) 0.158(7) 0.159(7) -0.002(6) 0.002(6) 0.003(6)
C43 0.156(7) 0.157(7) 0.161(7) -0.004(6) 0.000(6) 0.004(6)
C44 0.156(7) 0.157(7) 0.164(7) -0.003(6) -0.001(6) 0.005(6)
C45 0.153(7) 0.157(7) 0.162(7) 0.001(6) -0.004(6) 0.003(6)
C46 0.153(7) 0.155(7) 0.159(7) 0.003(6) -0.004(6) 0.000(6)
C47 0.155(7) 0.158(7) 0.157(7) 0.003(6) -0.006(6) -0.002(6)
C48 0.157(7) 0.159(7) 0.154(7) 0.000(6) -0.004(6) -0.001(6)
C49 0.160(7) 0.160(7) 0.155(7) -0.005(6) -0.003(6) -0.001(6)
C50 0.159(7) 0.157(7) 0.158(7) -0.006(6) -0.004(6) -0.001(6)
C51 0.159(7) 0.158(7) 0.161(7) -0.006(6) 0.000(6) 0.001(6)
C52 0.160(7) 0.158(7) 0.163(7) -0.003(6) 0.001(6) 0.003(6)
C53 0.160(7) 0.158(7) 0.162(7) -0.003(6) 0.000(6) 0.005(6)
C54 0.161(7) 0.162(7) 0.164(7) 0.000(6) 0.000(6) 0.003(6)
C55 0.161(7) 0.159(7) 0.161(7) 0.000(6) -0.003(6) 0.001(6)
C56 0.162(7) 0.159(7) 0.159(7) 0.001(6) -0.003(6) 0.000(6)
C57 0.161(7) 0.159(7) 0.159(7) 0.002(6) -0.003(6) 0.002(6)
C58 0.161(7) 0.160(7) 0.160(7) -0.001(6) 0.000(6) 0.001(6)
C59 0.157(7) 0.157(7) 0.159(7) 0.001(6) -0.003(6) 0.000(6)
C60 0.159(7) 0.158(7) 0.162(7) -0.001(6) -0.002(6) 0.000(6)
C61 0.154(7) 0.155(7) 0.160(7) 0.001(6) -0.005(6) -0.001(6)
C62 0.151(7) 0.153(7) 0.156(7) 0.001(6) -0.007(6) -0.004(6)
C63 0.155(7) 0.155(7) 0.158(7) 0.003(6) -0.008(6) -0.001(6)
C64 0.160(7) 0.156(7) 0.159(7) -0.003(6) -0.004(6) -0.002(6)
C65 0.157(7) 0.153(7) 0.157(7) 0.000(6) -0.008(6) -0.004(6)
C66 0.162(7) 0.160(7) 0.163(7) -0.001(6) -0.002(6) -0.001(6)
C67 0.161(7) 0.162(7) 0.161(7) 0.000(6) -0.002(6) 0.001(6)
C68 0.158(7) 0.159(7) 0.158(7) 0.003(6) -0.004(6) 0.002(6)
C69 0.156(7) 0.157(7) 0.156(7) 0.003(6) -0.003(6) 0.000(6)
C70 0.155(7) 0.153(7) 0.154(7) 0.002(6) -0.007(6) -0.005(6)
C71 0.136(13) 0.120(11) 0.092(9) -0.025(8) -0.001(8) 0.026(9)
C72 0.176(15) 0.094(10) 0.088(9) -0.011(7) -0.002(9) 0.013(9)
C73 0.174(14) 0.106(10) 0.074(8) -0.009(7) -0.016(8) -0.005(9)
C74 0.197(16) 0.127(13) 0.091(10) 0.009(9) -0.014(9) 0.003(11)
C75 0.32(3) 0.087(12) 0.085(10) -0.007(8) -0.003(13) -0.006(14)
C76 0.32(3) 0.119(15) 0.109(14) -0.025(11) 0.017(15) 0.021(17)
C77 0.25(2) 0.111(12) 0.105(12) -0.053(9) 0.009(13) -0.017(14)
C78 0.20(2) 0.184(19) 0.136(17) -0.016(14) 0.051(15) 0.044(17)
C79 0.19(2) 0.143(15) 0.139(16) -0.032(13) 0.038(14) 0.031(14)
C80 0.24(3) 0.145(17) 0.19(2) -0.054(15) 0.040(18) 0.051(18)
C81 0.18(2) 0.18(2) 0.23(2) -0.058(18) -0.009(18) 0.019(16)
C82 0.137(16) 0.183(19) 0.208(19) -0.024(15) -0.019(13) 0.032(14)
C83 0.160(16) 0.134(13) 0.177(16) -0.042(12) 0.028(13) -0.002(13)
C84 0.143(15) 0.135(13) 0.139(13) -0.056(11) 0.034(11) -0.014(11)
C85 0.138(11) 0.112(10) 0.057(7) -0.014(6) 0.017(6) 0.015(9)
C86 0.121(10) 0.096(9) 0.088(8) -0.009(7) 0.007(7) -0.009(8)
C87 0.112(9) 0.108(9) 0.057(6) -0.021(6) 0.012(6) 0.006(7)
C88 0.096(8) 0.075(7) 0.042(5) -0.007(4) 0.000(5) 0.007(6)
C89 0.146(11) 0.084(8) 0.061(6) -0.010(6) 0.026(6) 0.006(8)
C90 0.167(13) 0.099(10) 0.088(8) 0.000(7) 0.015(8) -0.026(9)
C91 0.101(8) 0.071(6) 0.035(5) -0.004(4) -0.002(4) -0.008(6)
C92 0.104(8) 0.073(8) 0.042(5) 0.002(4) 0.007(5) -0.007(6)
C93 0.095(8) 0.091(8) 0.070(6) -0.005(6) -0.002(6) -0.009(6)
C94 0.140(11) 0.122(12) 0.066(7) 0.007(7) -0.015(6) -0.039(9)
C95 0.207(16) 0.080(9) 0.082(8) -0.018(7) -0.008(9) -0.045(10)
C96 0.191(15) 0.095(10) 0.094(9) -0.019(7) -0.043(9) 0.003(9)
C97 0.143(11) 0.093(9) 0.074(7) -0.011(6) -0.032(6) -0.002(8)
C98 0.092(8) 0.081(7) 0.045(6) -0.008(4) -0.003(5) 0.015(6)
C99 0.087(8) 0.110(9) 0.069(6) 0.012(5) 0.016(6) 0.022(7)
C100 0.094(10) 0.142(11) 0.093(9) 0.017(7) 0.021(6) 0.029(8)
C101 0.097(9) 0.148(12) 0.089(9) 0.013(8) -0.001(7) 0.017(8)
C102 0.113(10) 0.120(10) 0.060(7) 0.003(6) -0.003(7) 0.026(8)
C103 0.118(10) 0.100(8) 0.043(6) 0.002(5) 0.001(5) 0.030(7)
C104 0.078(7) 0.084(7) 0.050(5) 0.004(5) -0.006(5) 0.008(6)
C105 0.073(6) 0.089(7) 0.044(5) -0.003(4) 0.005(5) -0.004(5)
C106 0.096(8) 0.093(8) 0.048(6) -0.005(5) -0.005(5) 0.004(6)
C107 0.108(9) 0.096(8) 0.058(6) 0.003(6) 0.010(6) -0.002(7)
C108 0.096(8) 0.091(8) 0.058(6) 0.006(5) 0.015(5) -0.010(6)
C109 0.100(8) 0.087(7) 0.052(6) 0.000(5) -0.010(5) -0.011(6)
C110 0.29(3) 0.42(5) 0.56(5) 0.28(4) 0.00(4) -0.09(3)
C111 0.61(5) 0.33(3) 0.85(6) -0.05(4) -0.09(5) 0.01(4)
C112 0.67(5) 0.33(3) 0.78(6) -0.22(4) -0.09(5) 0.04(4)
C113 0.41(5) 0.29(4) 0.66(7) -0.26(4) 0.02(5) -0.08(3)
C114 0.65(5) 0.39(4) 0.64(5) -0.35(4) -0.20(4) -0.04(4)
C115 0.63(5) 0.36(3) 0.68(5) -0.35(3) -0.15(4) 0.04(4)

loop_
_atom_type_symbol
_atom_type_description
_atom_type_scat_dispersion_real
_atom_type_scat_dispersion_imag
_atom_type_scat_source
C C 0.0000 0.0000
;
International Tables for Crystallography
(Vol. C, Tables 4.2.6.8 and 6.1.1.4)
;
H H 0.0000 0.0000
;
International Tables for Crystallography
(Vol. C, Table 6.1.1.4)
;
N N 0.0000 0.0000
;
International Tables for Crystallography
(Vol. C, Tables 4.2.6.8 and 6.1.1.4)
;
O O 0.0000 0.0000
;
International Tables for Crystallography
(Vol. C, Tables 4.2.6.8 and 6.1.1.4)
;
S S 0.0000 0.0000
;
International Tables for Crystallography
(Vol. C, Tables 4.2.6.8 and 6.1.1.4)
;

loop_
_geom_angle_atom_site_label_1
_geom_angle_atom_site_label_2
_geom_angle_atom_site_label_3
_geom_angle
_geom_angle_site_symmetry_1
_geom_angle_site_symmetry_3
O3 S1 O1 111.6(4) . .
O3 S1 O2 114.1(4) . .
O1 S1 O2 111.6(3) . .
O3 S1 C88 105.7(4) . .
O1 S1 C88 107.6(4) . .
O2 S1 C88 105.6(4) . .
C91 N1 H1A 109.5 . .
C91 N1 H1B 109.5 . .
H1A N1 H1B 109.5 . .
C91 N1 H1C 109.5 . .
H1A N1 H1C 109.5 . .
H1B N1 H1C 109.5 . .
C2 C1 C9 117(2) . .
C2 C1 C6 120(2) . .
C9 C1 C6 107.9(18) . .
C1 C2 C3 123(2) . .
C1 C2 C12 125(2) . .
C3 C2 C12 106.1(17) . .
C4 C3 C14 126(2) . .
C4 C3 C2 117(2) . .
C14 C3 C2 109.9(18) . .
C3 C4 C17 115(2) . .
C3 C4 C5 121(2) . .
C17 C4 C5 108.8(19) . .
C6 C5 C19 125(2) . .
C6 C5 C4 121(2) . .
C19 C5 C4 108.5(17) . .
C5 C6 C7 120(2) . .
C5 C6 C1 118(2) . .
C7 C6 C1 107.9(18) . .
C8 C7 C6 106.0(19) . .
C8 C7 C21 123(3) . .
C6 C7 C21 119(2) . .
C9 C8 C7 113.1(18) . .
C9 C8 C24 118(2) . .
C7 C8 C24 125(2) . .
C10 C9 C8 123(3) . .
C10 C9 C1 119(2) . .
C8 C9 C1 104.6(19) . .
C9 C10 C26 121(2) . .
C9 C10 C11 123(2) . .
C26 C10 C11 106.1(18) . .
C12 C11 C10 119(2) . .
C12 C11 C28 116(2) . .
C10 C11 C28 110.1(19) . .
C11 C12 C13 119(2) . .
C11 C12 C2 117(2) . .
C13 C12 C2 108.0(19) . .
C30 C13 C14 122(2) . .
C30 C13 C12 125(2) . .
C14 C13 C12 107.9(17) . .
C15 C14 C3 119(2) . .
C15 C14 C13 119(2) . .
C3 C14 C13 107.3(19) . .
C14 C15 C16 114(2) . .
C14 C15 C32 118(2) . .
C16 C15 C32 111(2) . .
C17 C16 C34 119(2) . .
C17 C16 C15 126(2) . .
C34 C16 C15 106.2(18) . .
C16 C17 C4 120(2) . .
C16 C17 C18 125(2) . .
C4 C17 C18 105.6(18) . .
C36 C18 C17 117(2) . .
C36 C18 C19 122(2) . .
C17 C18 C19 111.3(18) . .
C20 C19 C5 117(2) . .
C20 C19 C18 122(2) . .
C5 C19 C18 105.1(19) . .
C19 C20 C38 114(2) . .
C19 C20 C21 120(2) . .
C38 C20 C21 119(2) . .
C22 C21 C7 112(2) . .
C22 C21 C20 120(2) . .
C7 C21 C20 119(2) . .
C23 C22 C21 121(2) . .
C23 C22 C40 111.5(18) . .
C21 C22 C40 118(2) . .
C22 C23 C24 126(3) . .
C22 C23 C42 108.3(19) . .
C24 C23 C42 111(2) . .
C8 C24 C23 109.6(19) . .
C8 C24 C25 117(2) . .
C23 C24 C25 129(2) . .
C26 C25 C44 110(2) . .
C26 C25 C24 123(2) . .
C44 C25 C24 117(2) . .
C10 C26 C25 115(2) . .
C10 C26 C27 109.2(17) . .
C25 C26 C27 131(2) . .
C26 C27 C28 109(2) . .
C26 C27 C46 116(2) . .
C28 C27 C46 113(2) . .
C29 C28 C27 125(2) . .
C29 C28 C11 125(2) . .
C27 C28 C11 103.9(16) . .
C28 C29 C48 124(3) . .
C28 C29 C30 119(2) . .
C48 C29 C30 105.5(18) . .
C13 C30 C31 119(3) . .
C13 C30 C29 116(2) . .
C31 C30 C29 110(2) . .
C32 C31 C49 121(3) . .
C32 C31 C30 119(2) . .
C49 C31 C30 106.9(19) . .
C31 C32 C33 127(2) . .
C31 C32 C15 123(2) . .
C33 C32 C15 104.6(17) . .
C51 C33 C32 113(2) . .
C51 C33 C34 115(2) . .
C32 C33 C34 108.4(19) . .
C35 C34 C16 117(2) . .
C35 C34 C33 125(2) . .
C16 C34 C33 108.3(18) . .
C34 C35 C53 114(2) . .
C34 C35 C36 124(2) . .
C53 C35 C36 117(2) . .
C37 C36 C18 114(2) . .
C37 C36 C35 122(2) . .
C18 C36 C35 117(2) . .
C36 C37 C38 124(2) . .
C36 C37 C55 118(2) . .
C38 C37 C55 108.6(18) . .
C39 C38 C37 110.6(19) . .
C39 C38 C20 117(2) . .
C37 C38 C20 120(2) . .
C40 C39 C38 124(3) . .
C40 C39 C56 118(2) . .
C38 C39 C56 103.8(18) . .
C39 C40 C22 121(2) . .
C39 C40 C41 120(2) . .
C22 C40 C41 103.4(17) . .
C58 C41 C42 115(2) . .
C58 C41 C40 123(2) . .
C42 C41 C40 111.2(19) . .
C43 C42 C41 128(2) . .
C43 C42 C23 119(2) . .
C41 C42 C23 105.2(17) . .
C42 C43 C44 133(2) . .
C42 C43 C60 119(2) . .
C44 C43 C60 103.5(16) . .
C45 C44 C43 113(2) . .
C45 C44 C25 117(2) . .
C43 C44 C25 111(2) . .
C46 C45 C44 132(2) . .
C46 C45 C61 116(2) . .
C44 C45 C61 104.6(17) . .
C45 C46 C27 109.1(19) . .
C45 C46 C47 125(2) . .
C27 C46 C47 122(2) . .
C48 C47 C63 112(2) . .
C48 C47 C46 122(2) . .
C63 C47 C46 116(2) . .
C47 C48 C49 121(2) . .
C47 C48 C29 114(2) . .
C49 C48 C29 109(2) . .
C50 C49 C48 125(3) . .
C50 C49 C31 115(2) . .
C48 C49 C31 108.4(19) . .
C64 C50 C49 112.4(19) . .
C64 C50 C51 117(2) . .
C49 C50 C51 122(2) . .
C52 C51 C33 114.7(19) . .
C52 C51 C50 124(2) . .
C33 C51 C50 120.0(19) . .
C51 C52 C53 123(3) . .
C51 C52 C66 116(2) . .
C53 C52 C66 107.1(18) . .
C52 C53 C54 111.2(19) . .
C52 C53 C35 119(2) . .
C54 C53 C35 118(2) . .
C55 C54 C53 125(2) . .
C55 C54 C67 118(2) . .
C53 C54 C67 106.3(18) . .
C54 C55 C56 123(2) . .
C54 C55 C37 119(2) . .
C56 C55 C37 105.9(19) . .
C57 C56 C55 121(2) . .
C57 C56 C39 121(2) . .
C55 C56 C39 111.0(18) . .
C56 C57 C68 115(2) . .
C56 C57 C58 122(2) . .
C68 C57 C58 107.9(18) . .
C41 C58 C59 116(2) . .
C41 C58 C57 116(2) . .
C59 C58 C57 104.5(19) . .
C60 C59 C69 120(2) . .
C60 C59 C58 128(2) . .
C69 C59 C58 110.5(16) . .
C59 C60 C61 119(2) . .
C59 C60 C43 111(2) . .
C61 C60 C43 108(2) . .
C62 C61 C60 121(2) . .
C62 C61 C45 117(2) . .
C60 C61 C45 108.7(18) . .
C61 C62 C63 129(2) . .
C61 C62 C70 120(2) . .
C63 C62 C70 107.6(17) . .
C62 C63 C47 116(2) . .
C62 C63 C64 108.5(18) . .
C47 C63 C64 126(2) . .
C50 C64 C63 120(2) . .
C50 C64 C65 113(2) . .
C63 C64 C65 105.9(19) . .
C66 C65 C70 122(2) . .
C66 C65 C64 129(2) . .
C70 C65 C64 107.3(16) . .
C65 C66 C67 119(2) . .
C65 C66 C52 116(3) . .
C67 C66 C52 107.5(18) . .
C68 C67 C66 120(2) . .
C68 C67 C54 117(2) . .
C66 C67 C54 108.0(18) . .
C67 C68 C57 126(2) . .
C67 C68 C69 120(2) . .
C57 C68 C69 109.2(17) . .
C70 C69 C59 118(2) . .
C70 C69 C68 118(2) . .
C59 C69 C68 106(2) . .
C69 C70 C65 120(2) . .
C69 C70 C62 120(2) . .
C65 C70 C62 108(2) . .
C72 C71 C84 120.6(13) . .
C72 C71 C85 119.6(14) . .
C84 C71 C85 119.8(12) . .
C71 C72 C73 124.6(13) . .
C71 C72 C77 116.7(16) . .
C73 C72 C77 118.7(15) . .
C74 C73 C72 121.6(13) . .
C74 C73 H73 119.2 . .
C72 C73 H73 119.2 . .
C73 C74 C75 121.1(16) . .
C73 C74 H74 119.4 . .
C75 C74 H74 119.4 . .
C76 C75 C74 119.1(18) . .
C76 C75 H75 120.4 . .
C74 C75 H75 120.4 . .
C75 C76 C77 124.4(19) . .
C75 C76 H76 117.8 . .
C77 C76 H76 117.8 . .
C78 C77 C76 126(2) . .
C78 C77 C72 118.7(16) . .
C76 C77 C72 115(2) . .
C79 C78 C77 123(2) . .
C79 C78 H78 118.6 . .
C77 C78 H78 118.6 . .
C78 C79 C84 118(2) . .
C78 C79 C80 122(2) . .
C84 C79 C80 120(2) . .
C81 C80 C79 121(2) . .
C81 C80 H80 119.6 . .
C79 C80 H80 119.6 . .
C80 C81 C82 122(2) . .
C80 C81 H81 119.2 . .
C82 C81 H81 119.2 . .
C81 C82 C83 122(2) . .
C81 C82 H82 119.0 . .
C83 C82 H82 119.0 . .
C82 C83 C84 120.6(17) . .
C82 C83 H83 119.7 . .
C84 C83 H83 119.7 . .
C71 C84 C79 122.4(18) . .
C71 C84 C83 122.8(14) . .
C79 C84 C83 115(2) . .
C86 C85 C90 121.2(11) . .
C86 C85 C71 120.0(11) . .
C90 C85 C71 118.8(13) . .
C87 C86 C85 119.1(11) . .
C87 C86 H86 120.5 . .
C85 C86 H86 120.5 . .
C86 C87 C88 123.2(11) . .
C86 C87 H87 118.4 . .
C88 C87 H87 118.4 . .
C89 C88 C87 120.2(9) . .
C89 C88 S1 121.8(8) . .
C87 C88 S1 117.9(9) . .
C88 C89 C90 118.6(10) . .
C88 C89 H89 120.7 . .
C90 C89 H89 120.7 . .
C89 C90 C85 117.7(11) . .
C89 C90 H90 121.2 . .
C85 C90 H90 121.2 . .
C92 C91 N1 107.2(7) . .
C92 C91 C98 113.1(8) . .
N1 C91 C98 108.0(7) . .
C92 C91 C104 110.8(8) . .
N1 C91 C104 105.8(7) . .
C98 C91 C104 111.6(7) . .
C97 C92 C93 116.3(9) . .
C97 C92 C91 121.3(9) . .
C93 C92 C91 122.4(9) . .
C92 C93 C94 120.8(11) . .
C92 C93 H93 119.6 . .
C94 C93 H93 119.6 . .
C95 C94 C93 118.3(12) . .
C95 C94 H94 120.9 . .
C93 C94 H94 120.9 . .
C96 C95 C94 121.5(11) . .
C96 C95 H95 119.3 . .
C94 C95 H95 119.3 . .
C95 C96 C97 119.0(13) . .
C95 C96 H96 120.5 . .
C97 C96 H96 120.5 . .
C96 C97 C92 124.1(11) . .
C96 C97 H97 117.9 . .
C92 C97 H97 117.9 . .
C103 C98 C99 118.9(10) . .
C103 C98 C91 120.3(9) . .
C99 C98 C91 120.8(8) . .
C98 C99 C100 119.5(9) . .
C98 C99 H99 120.2 . .
C100 C99 H99 120.2 . .
C101 C100 C99 121.8(11) . .
C101 C100 H100 119.1 . .
C99 C100 H100 119.1 . .
C102 C101 C100 118.6(11) . .
C102 C101 H101 120.7 . .
C100 C101 H101 120.7 . .
C101 C102 C103 120.7(10) . .
C101 C102 H102 119.6 . .
C103 C102 H102 119.6 . .
C98 C103 C102 120.3(10) . .
C98 C103 H103 119.8 . .
C102 C103 H103 119.8 . .
C109 C104 C105 119.5(8) . .
C109 C104 C91 123.3(9) . .
C105 C104 C91 117.1(9) . .
C104 C105 C106 119.0(9) . .
C104 C105 H105 120.5 . .
C106 C105 H105 120.5 . .
C107 C106 C105 121.0(9) . .
C107 C106 H106 119.5 . .
C105 C106 H106 119.5 . .
C108 C107 C106 119.1(9) . .
C108 C107 H107 120.4 . .
C106 C107 H107 120.4 . .
C107 C108 C109 120.9(10) . .
C107 C108 H108 119.6 . .
C109 C108 H108 119.6 . .
C104 C109 C108 120.6(9) . .
C104 C109 H109 119.7 . .
C108 C109 H109 119.7 . .
C111 C110 H11A 109.5 . .
C111 C110 H11B 109.5 . .
H11A C110 H11B 109.5 . .
C111 C110 H11C 109.5 . .
H11A C110 H11C 109.5 . .
H11B C110 H11C 109.5 . .
C112 C111 C110 120(3) . .
C112 C111 H11D 107.4 . .
C110 C111 H11D 107.4 . .
C112 C111 H11E 107.4 . .
C110 C111 H11E 107.4 . .
H11D C111 H11E 106.9 . .
C111 C112 C115 123(3) . .
C111 C112 H11F 106.5 . .
C115 C112 H11F 106.5 . .
C111 C112 H11G 106.5 . .
C115 C112 H11G 106.5 . .
H11F C112 H11G 106.5 . .
C114 C113 H11H 109.5 . .
C114 C113 H11I 109.5 . .
H11H C113 H11I 109.5 . .
C114 C113 H11J 109.5 . .
H11H C113 H11J 109.5 . .
H11I C113 H11J 109.5 . .
C113 C114 C115 112(3) . .
C113 C114 H11K 109.3 . .
C115 C114 H11K 109.3 . .
C113 C114 H11L 109.3 . .
C115 C114 H11L 109.3 . .
H11K C114 H11L 108.0 . .
C112 C115 C114 107(3) . .
C112 C115 H11M 110.4 . .
C114 C115 H11M 110.4 . .
C112 C115 H11N 110.4 . .
C114 C115 H11N 110.4 . .
H11M C115 H11N 108.6 . .

loop_
_geom_bond_atom_site_label_1
_geom_bond_atom_site_label_2
_geom_bond_distance
_geom_bond_site_symmetry_2
S1 O3 1.451(6) .
S1 O1 1.451(6) .
S1 O2 1.458(6) .
S1 C88 1.732(9) .
N1 C91 1.528(10) .
N1 H1A 0.9100 .
N1 H1B 0.9100 .
N1 H1C 0.9100 .
C1 C2 1.336(18) .
C1 C9 1.461(19) .
C1 C6 1.476(18) .
C2 C3 1.451(18) .
C2 C12 1.474(18) .
C3 C4 1.360(18) .
C3 C14 1.441(18) .
C4 C17 1.424(19) .
C4 C5 1.455(18) .
C5 C6 1.356(18) .
C5 C19 1.421(18) .
C6 C7 1.428(19) .
C7 C8 1.418(18) .
C7 C21 1.444(18) .
C8 C9 1.416(18) .
C8 C24 1.419(18) .
C9 C10 1.378(18) .
C10 C26 1.417(18) .
C10 C11 1.443(18) .
C11 C12 1.363(18) .
C11 C28 1.469(18) .
C12 C13 1.456(18) .
C13 C30 1.368(18) .
C13 C14 1.453(18) .
C14 C15 1.390(18) .
C15 C16 1.434(18) .
C15 C32 1.444(18) .
C16 C17 1.376(18) .
C16 C34 1.419(18) .
C17 C18 1.425(18) .
C18 C36 1.406(18) .
C18 C19 1.448(18) .
C19 C20 1.414(18) .
C20 C38 1.444(18) .
C20 C21 1.481(18) .
C21 C22 1.430(18) .
C22 C23 1.429(18) .
C22 C40 1.431(18) .
C23 C24 1.434(18) .
C23 C42 1.449(19) .
C24 C25 1.468(18) .
C25 C26 1.425(18) .
C25 C44 1.442(19) .
C26 C27 1.437(18) .
C27 C28 1.442(19) .
C27 C46 1.456(18) .
C28 C29 1.351(18) .
C29 C48 1.461(18) .
C29 C30 1.468(19) .
C30 C31 1.461(18) .
C31 C32 1.370(18) .
C31 C49 1.449(18) .
C32 C33 1.437(18) .
C33 C51 1.432(18) .
C33 C34 1.469(19) .
C34 C35 1.381(18) .
C35 C53 1.430(18) .
C35 C36 1.488(18) .
C36 C37 1.398(18) .
C37 C38 1.434(18) .
C37 C55 1.436(18) .
C38 C39 1.431(18) .
C39 C40 1.365(18) .
C39 C56 1.475(18) .
C40 C41 1.476(18) .
C41 C58 1.372(18) .
C41 C42 1.445(18) .
C42 C43 1.354(18) .
C43 C44 1.433(18) .
C43 C60 1.470(19) .
C44 C45 1.420(18) .
C45 C46 1.414(18) .
C45 C61 1.461(18) .
C46 C47 1.469(18) .
C47 C48 1.426(18) .
C47 C63 1.441(18) .
C48 C49 1.447(18) .
C49 C50 1.429(18) .
C50 C64 1.421(18) .
C50 C51 1.483(18) .
C51 C52 1.404(18) .
C52 C53 1.413(19) .
C52 C66 1.449(19) .
C53 C54 1.414(18) .
C54 C55 1.372(18) .
C54 C67 1.458(19) .
C55 C56 1.433(18) .
C56 C57 1.360(18) .
C57 C68 1.442(18) .
C57 C58 1.479(18) .
C58 C59 1.456(18) .
C59 C60 1.370(18) .
C59 C69 1.433(18) .
C60 C61 1.433(18) .
C61 C62 1.336(18) .
C62 C63 1.410(18) .
C62 C70 1.439(18) .
C63 C64 1.457(18) .
C64 C65 1.459(18) .
C65 C66 1.333(18) .
C65 C70 1.408(18) .
C66 C67 1.447(18) .
C67 C68 1.365(18) .
C68 C69 1.447(18) .
C69 C70 1.389(18) .
C71 C72 1.378(17) .
C71 C84 1.379(19) .
C71 C85 1.543(16) .
C72 C73 1.427(17) .
C72 C77 1.48(2) .
C73 C74 1.380(16) .
C73 H73 0.9500 .
C74 C75 1.39(2) .
C74 H74 0.9500 .
C75 C76 1.38(2) .
C75 H75 0.9500 .
C76 C77 1.43(3) .
C76 H76 0.9500 .
C77 C78 1.40(2) .
C78 C79 1.31(2) .
C78 H78 0.9500 .
C79 C84 1.42(2) .
C79 C80 1.50(3) .
C80 C81 1.28(2) .
C80 H80 0.9500 .
C81 C82 1.36(2) .
C81 H81 0.9500 .
C82 C83 1.40(2) .
C82 H82 0.9500 .
C83 C84 1.47(2) .
C83 H83 0.9500 .
C85 C86 1.362(15) .
C85 C90 1.432(15) .
C86 C87 1.338(14) .
C86 H86 0.9500 .
C87 C88 1.377(13) .
C87 H87 0.9500 .
C88 C89 1.375(13) .
C89 C90 1.430(15) .
C89 H89 0.9500 .
C90 H90 0.9500 .
C91 C92 1.499(12) .
C91 C98 1.530(13) .
C91 C104 1.565(12) .
C92 C97 1.380(13) .
C92 C93 1.408(13) .
C93 C94 1.410(14) .
C93 H93 0.9500 .
C94 C95 1.395(17) .
C94 H94 0.9500 .
C95 C96 1.353(18) .
C95 H95 0.9500 .
C96 C97 1.361(15) .
C96 H96 0.9500 .
C97 H97 0.9500 .
C98 C103 1.368(12) .
C98 C99 1.378(13) .
C99 C100 1.385(14) .
C99 H99 0.9500 .
C100 C101 1.359(14) .
C100 H100 0.9500 .
C101 C102 1.357(14) .
C101 H101 0.9500 .
C102 C103 1.397(14) .
C102 H102 0.9500 .
C103 H103 0.9500 .
C104 C109 1.362(12) .
C104 C105 1.398(12) .
C105 C106 1.407(11) .
C105 H105 0.9500 .
C106 C107 1.375(13) .
C106 H106 0.9500 .
C107 C108 1.362(13) .
C107 H107 0.9500 .
C108 C109 1.399(12) .
C108 H108 0.9500 .
C109 H109 0.9500 .
C110 C111 1.61(2) .
C110 H11A 0.9800 .
C110 H11B 0.9800 .
C110 H11C 0.9800 .
C111 C112 1.53(2) .
C111 H11D 0.9900 .
C111 H11E 0.9900 .
C112 C115 1.55(2) .
C112 H11F 0.9900 .
C112 H11G 0.9900 .
C113 C114 1.53(2) .
C113 H11H 0.9800 .
C113 H11I 0.9800 .
C113 H11J 0.9800 .
C114 C115 1.57(2) .
C114 H11K 0.9900 .
C114 H11L 0.9900 .
C115 H11M 0.9900 .
C115 H11N 0.9900 .

loop_
_geom_hbond_atom_site_label_D
_geom_hbond_atom_site_label_H
_geom_hbond_atom_site_label_A
_geom_hbond_site_symmetry_D
_geom_hbond_site_symmetry_H
_geom_hbond_site_symmetry_A
_geom_hbond_distance_DA
_geom_hbond_distance_DH
_geom_hbond_distance_HA
_geom_hbond_angle_DHA
_geom_hbond_publ_flag
N1 H1A O1 . . 2_655 2.846(8) 0.910 1.941 172.4 no
N1 H1B O2 . . 14_665 2.698(9) 0.910 1.826 159.7 no
N1 H1C O3 . . 15_655 2.813(9) 0.910 1.913 169.8 no

loop_
_geom_torsion_atom_site_label_1
_geom_torsion_atom_site_label_2
_geom_torsion_atom_site_label_3
_geom_torsion_atom_site_label_4
_geom_torsion
_geom_torsion_site_symmetry_1
_geom_torsion_site_symmetry_2
_geom_torsion_site_symmetry_3
_geom_torsion_site_symmetry_4
C9 C1 C2 C3 -136(4) . . . .
C6 C1 C2 C3 -3(6) . . . .
C9 C1 C2 C12 11(6) . . . .
C6 C1 C2 C12 145(4) . . . .
C1 C2 C3 C4 -1(7) . . . .
C12 C2 C3 C4 -154(4) . . . .
C1 C2 C3 C14 153(4) . . . .
C12 C2 C3 C14 0(5) . . . .
C14 C3 C4 C17 -8(6) . . . .
C2 C3 C4 C17 141(4) . . . .
C14 C3 C4 C5 -142(4) . . . .
C2 C3 C4 C5 7(6) . . . .
C3 C4 C5 C6 -10(6) . . . .
C17 C4 C5 C6 -146(4) . . . .
C3 C4 C5 C19 144(4) . . . .
C17 C4 C5 C19 8(5) . . . .
C19 C5 C6 C7 -10(6) . . . .
C4 C5 C6 C7 140(4) . . . .
C19 C5 C6 C1 -144(4) . . . .
C4 C5 C6 C1 5(6) . . . .
C2 C1 C6 C5 1(5) . . . .
C9 C1 C6 C5 138(4) . . . .
C2 C1 C6 C7 -139(4) . . . .
C9 C1 C6 C7 -2(4) . . . .
C5 C6 C7 C8 -134(4) . . . .
C1 C6 C7 C8 5(4) . . . .
C5 C6 C7 C21 11(5) . . . .
C1 C6 C7 C21 149(4) . . . .
C6 C7 C8 C9 -7(5) . . . .
C21 C7 C8 C9 -149(4) . . . .
C6 C7 C8 C24 149(5) . . . .
C21 C7 C8 C24 7(7) . . . .
C7 C8 C9 C10 146(4) . . . .
C24 C8 C9 C10 -12(6) . . . .
C7 C8 C9 C1 6(5) . . . .
C24 C8 C9 C1 -152(4) . . . .
C2 C1 C9 C10 -6(5) . . . .
C6 C1 C9 C10 -145(4) . . . .
C2 C1 C9 C8 136(4) . . . .
C6 C1 C9 C8 -3(4) . . . .
C8 C9 C10 C26 5(6) . . . .
C1 C9 C10 C26 140(4) . . . .
C8 C9 C10 C11 -136(4) . . . .
C1 C9 C10 C11 -2(6) . . . .
C9 C10 C11 C12 5(6) . . . .
C26 C10 C11 C12 -141(4) . . . .
C9 C10 C11 C28 142(4) . . . .
C26 C10 C11 C28 -4(5) . . . .
C10 C11 C12 C13 133(4) . . . .
C28 C11 C12 C13 -2(5) . . . .
C10 C11 C12 C2 0(5) . . . .
C28 C11 C12 C2 -135(4) . . . .
C1 C2 C12 C11 -8(6) . . . .
C3 C2 C12 C11 144(4) . . . .
C1 C2 C12 C13 -146(4) . . . .
C3 C2 C12 C13 6(5) . . . .
C11 C12 C13 C30 8(6) . . . .
C2 C12 C13 C30 145(4) . . . .
C11 C12 C13 C14 -146(4) . . . .
C2 C12 C13 C14 -9(4) . . . .
C4 C3 C14 C15 7(6) . . . .
C2 C3 C14 C15 -144(4) . . . .
C4 C3 C14 C13 145(4) . . . .
C2 C3 C14 C13 -6(5) . . . .
C30 C13 C14 C15 -7(6) . . . .
C12 C13 C14 C15 147(3) . . . .
C30 C13 C14 C3 -146(4) . . . .
C12 C13 C14 C3 9(4) . . . .
C3 C14 C15 C16 -1(5) . . . .
C13 C14 C15 C16 -135(4) . . . .
C3 C14 C15 C32 133(4) . . . .
C13 C14 C15 C32 -1(5) . . . .
C14 C15 C16 C17 -3(6) . . . .
C32 C15 C16 C17 -140(4) . . . .
C14 C15 C16 C34 145(4) . . . .
C32 C15 C16 C34 7(5) . . . .
C34 C16 C17 C4 -142(4) . . . .
C15 C16 C17 C4 1(6) . . . .
C34 C16 C17 C18 -1(6) . . . .
C15 C16 C17 C18 142(4) . . . .
C3 C4 C17 C16 4(6) . . . .
C5 C4 C17 C16 143(4) . . . .
C3 C4 C17 C18 -144(4) . . . .
C5 C4 C17 C18 -5(5) . . . .
C16 C17 C18 C36 2(6) . . . .
C4 C17 C18 C36 147(4) . . . .
C16 C17 C18 C19 -145(4) . . . .
C4 C17 C18 C19 0(5) . . . .
C6 C5 C19 C20 5(6) . . . .
C4 C5 C19 C20 -148(4) . . . .
C6 C5 C19 C18 145(4) . . . .
C4 C5 C19 C18 -8(4) . . . .
C36 C18 C19 C20 -3(6) . . . .
C17 C18 C19 C20 143(4) . . . .
C36 C18 C19 C5 -141(4) . . . .
C17 C18 C19 C5 5(5) . . . .
C5 C19 C20 C38 149(4) . . . .
C18 C19 C20 C38 16(5) . . . .
C5 C19 C20 C21 -1(6) . . . .
C18 C19 C20 C21 -134(4) . . . .
C8 C7 C21 C22 -17(6) . . . .
C6 C7 C21 C22 -154(4) . . . .
C8 C7 C21 C20 130(4) . . . .
C6 C7 C21 C20 -7(6) . . . .
C19 C20 C21 C22 147(4) . . . .
C38 C20 C21 C22 -1(5) . . . .
C19 C20 C21 C7 3(6) . . . .
C38 C20 C21 C7 -145(4) . . . .
C7 C21 C22 C23 11(6) . . . .
C20 C21 C22 C23 -136(4) . . . .
C7 C21 C22 C40 154(4) . . . .
C20 C21 C22 C40 7(6) . . . .
C21 C22 C23 C24 6(6) . . . .
C40 C22 C23 C24 -140(4) . . . .
C21 C22 C23 C42 142(4) . . . .
C40 C22 C23 C42 -4(5) . . . .
C9 C8 C24 C23 164(4) . . . .
C7 C8 C24 C23 9(7) . . . .
C9 C8 C24 C25 5(7) . . . .
C7 C8 C24 C25 -150(4) . . . .
C22 C23 C24 C8 -16(6) . . . .
C42 C23 C24 C8 -150(4) . . . .
C22 C23 C24 C25 140(5) . . . .
C42 C23 C24 C25 6(6) . . . .
C8 C24 C25 C26 8(7) . . . .
C23 C24 C25 C26 -146(5) . . . .
C8 C24 C25 C44 150(4) . . . .
C23 C24 C25 C44 -4(7) . . . .
C9 C10 C26 C25 8(6) . . . .
C11 C10 C26 C25 155(4) . . . .
C9 C10 C26 C27 -151(4) . . . .
C11 C10 C26 C27 -4(5) . . . .
C44 C25 C26 C10 -159(4) . . . .
C24 C25 C26 C10 -15(6) . . . .
C44 C25 C26 C27 -5(7) . . . .
C24 C25 C26 C27 139(5) . . . .
C10 C26 C27 C28 11(5) . . . .
C25 C26 C27 C28 -144(5) . . . .
C10 C26 C27 C46 140(4) . . . .
C25 C26 C27 C46 -15(6) . . . .
C26 C27 C28 C29 139(4) . . . .
C46 C27 C28 C29 9(5) . . . .
C26 C27 C28 C11 -13(4) . . . .
C46 C27 C28 C11 -143(3) . . . .
C12 C11 C28 C29 -3(6) . . . .
C10 C11 C28 C29 -142(4) . . . .
C12 C11 C28 C27 149(3) . . . .
C10 C11 C28 C27 11(4) . . . .
C27 C28 C29 C48 -6(6) . . . .
C11 C28 C29 C48 141(4) . . . .
C27 C28 C29 C30 -144(4) . . . .
C11 C28 C29 C30 3(6) . . . .
C14 C13 C30 C31 10(6) . . . .
C12 C13 C30 C31 -141(4) . . . .
C14 C13 C30 C29 143(4) . . . .
C12 C13 C30 C29 -8(6) . . . .
C28 C29 C30 C13 3(6) . . . .
C48 C29 C30 C13 -142(4) . . . .
C28 C29 C30 C31 140(4) . . . .
C48 C29 C30 C31 -5(5) . . . .
C13 C30 C31 C32 -3(6) . . . .
C29 C30 C31 C32 -139(4) . . . .
C13 C30 C31 C49 138(4) . . . .
C29 C30 C31 C49 2(5) . . . .
C49 C31 C32 C33 7(6) . . . .
C30 C31 C32 C33 143(4) . . . .
C49 C31 C32 C15 -141(4) . . . .
C30 C31 C32 C15 -5(6) . . . .
C14 C15 C32 C31 7(6) . . . .
C16 C15 C32 C31 142(4) . . . .
C14 C15 C32 C33 -147(3) . . . .
C16 C15 C32 C33 -12(4) . . . .
C31 C32 C33 C51 -13(6) . . . .
C15 C32 C33 C51 140(4) . . . .
C31 C32 C33 C34 -141(4) . . . .
C15 C32 C33 C34 11(4) . . . .
C17 C16 C34 C35 0(6) . . . .
C15 C16 C34 C35 -149(4) . . . .
C17 C16 C34 C33 149(4) . . . .
C15 C16 C34 C33 0(5) . . . .
C51 C33 C34 C35 11(6) . . . .
C32 C33 C34 C35 139(5) . . . .
C51 C33 C34 C16 -135(4) . . . .
C32 C33 C34 C16 -7(5) . . . .
C16 C34 C35 C53 155(4) . . . .
C33 C34 C35 C53 12(7) . . . .
C16 C34 C35 C36 -1(7) . . . .
C33 C34 C35 C36 -144(4) . . . .
C17 C18 C36 C37 -154(4) . . . .
C19 C18 C36 C37 -11(6) . . . .
C17 C18 C36 C35 -2(6) . . . .
C19 C18 C36 C35 142(4) . . . .
C34 C35 C36 C37 151(5) . . . .
C53 C35 C36 C37 -4(7) . . . .
C34 C35 C36 C18 2(7) . . . .
C53 C35 C36 C18 -154(4) . . . .
C18 C36 C37 C38 11(6) . . . .
C35 C36 C37 C38 -139(4) . . . .
C18 C36 C37 C55 154(4) . . . .
C35 C36 C37 C55 3(6) . . . .
C36 C37 C38 C39 144(4) . . . .
C55 C37 C38 C39 -2(5) . . . .
C36 C37 C38 C20 2(6) . . . .
C55 C37 C38 C20 -144(4) . . . .
C19 C20 C38 C39 -155(4) . . . .
C21 C20 C38 C39 -5(5) . . . .
C19 C20 C38 C37 -15(5) . . . .
C21 C20 C38 C37 135(4) . . . .
C37 C38 C39 C40 -139(4) . . . .
C20 C38 C39 C40 4(6) . . . .
C37 C38 C39 C56 0(4) . . . .
C20 C38 C39 C56 143(4) . . . .
C38 C39 C40 C22 2(5) . . . .
C56 C39 C40 C22 -131(4) . . . .
C38 C39 C40 C41 133(3) . . . .
C56 C39 C40 C41 1(5) . . . .
C23 C22 C40 C39 139(4) . . . .
C21 C22 C40 C39 -8(5) . . . .
C23 C22 C40 C41 1(4) . . . .
C21 C22 C40 C41 -146(4) . . . .
C39 C40 C41 C58 6(5) . . . .
C22 C40 C41 C58 145(4) . . . .
C39 C40 C41 C42 -136(4) . . . .
C22 C40 C41 C42 3(4) . . . .
C58 C41 C42 C43 -3(6) . . . .
C40 C41 C42 C43 142(4) . . . .
C58 C41 C42 C23 -151(3) . . . .
C40 C41 C42 C23 -6(4) . . . .
C22 C23 C42 C43 -145(4) . . . .
C24 C23 C42 C43 -2(5) . . . .
C22 C23 C42 C41 6(4) . . . .
C24 C23 C42 C41 149(4) . . . .
C41 C42 C43 C44 -146(4) . . . .
C23 C42 C43 C44 -2(7) . . . .
C41 C42 C43 C60 3(7) . . . .
C23 C42 C43 C60 147(4) . . . .
C42 C43 C44 C45 137(5) . . . .
C60 C43 C44 C45 -16(4) . . . .
C42 C43 C44 C25 4(6) . . . .
C60 C43 C44 C25 -148(3) . . . .
C26 C25 C44 C45 15(5) . . . .
C24 C25 C44 C45 -131(4) . . . .
C26 C25 C44 C43 146(4) . . . .
C24 C25 C44 C43 -1(5) . . . .
C43 C44 C45 C46 -137(5) . . . .
C25 C44 C45 C46 -6(6) . . . .
C43 C44 C45 C61 12(4) . . . .
C25 C44 C45 C61 142(3) . . . .
C44 C45 C46 C27 -13(7) . . . .
C61 C45 C46 C27 -159(4) . . . .
C44 C45 C46 C47 143(4) . . . .
C61 C45 C46 C47 -2(7) . . . .
C26 C27 C46 C45 22(5) . . . .
C28 C27 C46 C45 148(4) . . . .
C26 C27 C46 C47 -136(4) . . . .
C28 C27 C46 C47 -9(5) . . . .
C45 C46 C47 C48 -147(4) . . . .
C27 C46 C47 C48 7(6) . . . .
C45 C46 C47 C63 -5(6) . . . .
C27 C46 C47 C63 149(4) . . . .
C63 C47 C48 C49 -12(5) . . . .
C46 C47 C48 C49 131(4) . . . .
C63 C47 C48 C29 -146(4) . . . .
C46 C47 C48 C29 -3(5) . . . .
C28 C29 C48 C47 2(6) . . . .
C30 C29 C48 C47 145(3) . . . .
C28 C29 C48 C49 -137(4) . . . .
C30 C29 C48 C49 6(5) . . . .
C47 C48 C49 C50 1(6) . . . .
C29 C48 C49 C50 137(4) . . . .
C47 C48 C49 C31 -141(4) . . . .
C29 C48 C49 C31 -5(5) . . . .
C32 C31 C49 C50 -4(6) . . . .
C30 C31 C49 C50 -144(4) . . . .
C32 C31 C49 C48 142(4) . . . .
C30 C31 C49 C48 1(5) . . . .
C48 C49 C50 C64 16(6) . . . .
C31 C49 C50 C64 156(4) . . . .
C48 C49 C50 C51 -132(5) . . . .
C31 C49 C50 C51 7(6) . . . .
C32 C33 C51 C52 -155(4) . . . .
C34 C33 C51 C52 -30(5) . . . .
C32 C33 C51 C50 15(6) . . . .
C34 C33 C51 C50 141(4) . . . .
C64 C50 C51 C52 8(7) . . . .
C49 C50 C51 C52 155(5) . . . .
C64 C50 C51 C33 -161(4) . . . .
C49 C50 C51 C33 -14(7) . . . .
C33 C51 C52 C53 27(6) . . . .
C50 C51 C52 C53 -143(4) . . . .
C33 C51 C52 C66 163(4) . . . .
C50 C51 C52 C66 -7(7) . . . .
C51 C52 C53 C54 139(4) . . . .
C66 C52 C53 C54 0(5) . . . .
C51 C52 C53 C35 -3(6) . . . .
C66 C52 C53 C35 -142(4) . . . .
C34 C35 C53 C52 -16(6) . . . .
C36 C35 C53 C52 142(4) . . . .
C34 C35 C53 C54 -156(4) . . . .
C36 C35 C53 C54 2(6) . . . .
C52 C53 C54 C55 -142(4) . . . .
C35 C53 C54 C55 1(6) . . . .
C52 C53 C54 C67 1(5) . . . .
C35 C53 C54 C67 144(4) . . . .
C53 C54 C55 C56 137(4) . . . .
C67 C54 C55 C56 -3(6) . . . .
C53 C54 C55 C37 -1(6) . . . .
C67 C54 C55 C37 -141(4) . . . .
C36 C37 C55 C54 -1(6) . . . .
C38 C37 C55 C54 147(4) . . . .
C36 C37 C55 C56 -145(4) . . . .
C38 C37 C55 C56 3(5) . . . .
C54 C55 C56 C57 4(6) . . . .
C37 C55 C56 C57 146(4) . . . .
C54 C55 C56 C39 -146(4) . . . .
C37 C55 C56 C39 -4(5) . . . .
C40 C39 C56 C57 -6(6) . . . .
C38 C39 C56 C57 -147(4) . . . .
C40 C39 C56 C55 144(4) . . . .
C38 C39 C56 C55 3(4) . . . .
C55 C56 C57 C68 -7(5) . . . .
C39 C56 C57 C68 140(4) . . . .
C55 C56 C57 C58 -141(4) . . . .
C39 C56 C57 C58 6(6) . . . .
C42 C41 C58 C59 11(5) . . . .
C40 C41 C58 C59 -130(3) . . . .
C42 C41 C58 C57 134(3) . . . .
C40 C41 C58 C57 -7(5) . . . .
C56 C57 C58 C41 1(5) . . . .
C68 C57 C58 C41 -136(3) . . . .
C56 C57 C58 C59 130(4) . . . .
C68 C57 C58 C59 -7(4) . . . .
C41 C58 C59 C60 -23(6) . . . .
C57 C58 C59 C60 -151(4) . . . .
C41 C58 C59 C69 143(4) . . . .
C57 C58 C59 C69 14(4) . . . .
C69 C59 C60 C61 -16(6) . . . .
C58 C59 C60 C61 149(4) . . . .
C69 C59 C60 C43 -143(4) . . . .
C58 C59 C60 C43 22(6) . . . .
C42 C43 C60 C59 -11(5) . . . .
C44 C43 C60 C59 146(4) . . . .
C42 C43 C60 C61 -144(4) . . . .
C44 C43 C60 C61 13(4) . . . .
C59 C60 C61 C62 4(6) . . . .
C43 C60 C61 C62 132(4) . . . .
C59 C60 C61 C45 -136(4) . . . .
C43 C60 C61 C45 -7(4) . . . .
C46 C45 C61 C62 11(6) . . . .
C44 C45 C61 C62 -143(4) . . . .
C46 C45 C61 C60 152(4) . . . .
C44 C45 C61 C60 -2(4) . . . .
C60 C61 C62 C63 -150(5) . . . .
C45 C61 C62 C63 -14(7) . . . .
C60 C61 C62 C70 7(7) . . . .
C45 C61 C62 C70 143(4) . . . .
C61 C62 C63 C47 7(7) . . . .
C70 C62 C63 C47 -153(4) . . . .
C61 C62 C63 C64 155(5) . . . .
C70 C62 C63 C64 -5(5) . . . .
C48 C47 C63 C62 149(4) . . . .
C46 C47 C63 C62 3(5) . . . .
C48 C47 C63 C64 7(5) . . . .
C46 C47 C63 C64 -138(4) . . . .
C49 C50 C64 C63 -21(5) . . . .
C51 C50 C64 C63 129(4) . . . .
C49 C50 C64 C65 -146(4) . . . .
C51 C50 C64 C65 3(5) . . . .
C62 C63 C64 C50 -134(4) . . . .
C47 C63 C64 C50 10(6) . . . .
C62 C63 C64 C65 -5(5) . . . .
C47 C63 C64 C65 139(4) . . . .
C50 C64 C65 C66 -20(7) . . . .
C63 C64 C65 C66 -152(5) . . . .
C50 C64 C65 C70 146(4) . . . .
C63 C64 C65 C70 13(5) . . . .
C70 C65 C66 C67 -11(6) . . . .
C64 C65 C66 C67 152(4) . . . .
C70 C65 C66 C52 -142(4) . . . .
C64 C65 C66 C52 22(7) . . . .
C51 C52 C66 C65 -7(5) . . . .
C53 C52 C66 C65 135(4) . . . .
C51 C52 C66 C67 -143(4) . . . .
C53 C52 C66 C67 0(4) . . . .
C65 C66 C67 C68 4(5) . . . .
C52 C66 C67 C68 139(4) . . . .
C65 C66 C67 C54 -133(4) . . . .
C52 C66 C67 C54 1(4) . . . .
C55 C54 C67 C68 6(5) . . . .
C53 C54 C67 C68 -141(4) . . . .
C55 C54 C67 C66 145(4) . . . .
C53 C54 C67 C66 -1(4) . . . .
C66 C67 C68 C57 -145(4) . . . .
C54 C67 C68 C57 -11(6) . . . .
C66 C67 C68 C69 6(6) . . . .
C54 C67 C68 C69 141(4) . . . .
C56 C57 C68 C67 12(6) . . . .
C58 C57 C68 C67 152(4) . . . .
C56 C57 C68 C69 -142(4) . . . .
C58 C57 C68 C69 -2(4) . . . .
C60 C59 C69 C70 17(6) . . . .
C58 C59 C69 C70 -150(4) . . . .
C60 C59 C69 C68 151(4) . . . .
C58 C59 C69 C68 -16(5) . . . .
C67 C68 C69 C70 -10(6) . . . .
C57 C68 C69 C70 146(4) . . . .
C67 C68 C69 C59 -145(4) . . . .
C57 C68 C69 C59 11(4) . . . .
C59 C69 C70 C65 132(4) . . . .
C68 C69 C70 C65 3(6) . . . .
C59 C69 C70 C62 -7(6) . . . .
C68 C69 C70 C62 -136(4) . . . .
C66 C65 C70 C69 8(7) . . . .
C64 C65 C70 C69 -159(4) . . . .
C66 C65 C70 C62 151(5) . . . .
C64 C65 C70 C62 -16(5) . . . .
C61 C62 C70 C69 -5(7) . . . .
C63 C62 C70 C69 156(4) . . . .
C61 C62 C70 C65 -148(5) . . . .
C63 C62 C70 C65 13(5) . . . .
C84 C71 C72 C73 -177.8(14) . . . .
C85 C71 C72 C73 3(2) . . . .
C84 C71 C72 C77 3(2) . . . .
C85 C71 C72 C77 -176.3(12) . . . .
C71 C72 C73 C74 179.6(13) . . . .
C77 C72 C73 C74 -1(2) . . . .
C72 C73 C74 C75 -1(2) . . . .
C73 C74 C75 C76 2(2) . . . .
C74 C75 C76 C77 -2(3) . . . .
C75 C76 C77 C78 180(2) . . . .
C75 C76 C77 C72 0(3) . . . .
C71 C72 C77 C78 1(2) . . . .
C73 C72 C77 C78 -177.9(15) . . . .
C71 C72 C77 C76 -179.4(14) . . . .
C73 C72 C77 C76 2(2) . . . .
C76 C77 C78 C79 173.5(19) . . . .
C72 C77 C78 C79 -7(3) . . . .
C77 C78 C79 C84 8(3) . . . .
C77 C78 C79 C80 -174.2(19) . . . .
C78 C79 C80 C81 176(2) . . . .
C84 C79 C80 C81 -7(3) . . . .
C79 C80 C81 C82 8(4) . . . .
C80 C81 C82 C83 -6(4) . . . .
C81 C82 C83 C84 2(3) . . . .
C72 C71 C84 C79 -2(2) . . . .
C85 C71 C84 C79 177.1(14) . . . .
C72 C71 C84 C83 174.2(14) . . . .
C85 C71 C84 C83 -6(2) . . . .
C78 C79 C84 C71 -3(3) . . . .
C80 C79 C84 C71 178.8(17) . . . .
C78 C79 C84 C83 179.8(17) . . . .
C80 C79 C84 C83 2(2) . . . .
C82 C83 C84 C71 -176.6(17) . . . .
C82 C83 C84 C79 0(2) . . . .
C72 C71 C85 C86 106.4(16) . . . .
C84 C71 C85 C86 -73.1(17) . . . .
C72 C71 C85 C90 -72.5(16) . . . .
C84 C71 C85 C90 108.1(16) . . . .
C90 C85 C86 C87 -2.6(18) . . . .
C71 C85 C86 C87 178.6(11) . . . .
C85 C86 C87 C88 0.7(18) . . . .
C86 C87 C88 C89 0.3(16) . . . .
C86 C87 C88 S1 -178.5(9) . . . .
O3 S1 C88 C89 109.2(8) . . . .
O1 S1 C88 C89 -10.2(9) . . . .
O2 S1 C88 C89 -129.5(8) . . . .
O3 S1 C88 C87 -72.1(8) . . . .
O1 S1 C88 C87 168.6(7) . . . .
O2 S1 C88 C87 49.2(8) . . . .
C87 C88 C89 C90 0.6(15) . . . .
S1 C88 C89 C90 179.3(8) . . . .
C88 C89 C90 C85 -2.3(16) . . . .
C86 C85 C90 C89 3.4(17) . . . .
C71 C85 C90 C89 -177.8(11) . . . .
N1 C91 C92 C97 -144.9(9) . . . .
C98 C91 C92 C97 -26.0(12) . . . .
C104 C91 C92 C97 100.2(11) . . . .
N1 C91 C92 C93 36.3(11) . . . .
C98 C91 C92 C93 155.2(9) . . . .
C104 C91 C92 C93 -78.6(10) . . . .
C97 C92 C93 C94 -1.8(14) . . . .
C91 C92 C93 C94 177.1(8) . . . .
C92 C93 C94 C95 2.3(15) . . . .
C93 C94 C95 C96 0.0(19) . . . .
C94 C95 C96 C97 -3(2) . . . .
C95 C96 C97 C92 3(2) . . . .
C93 C92 C97 C96 -1.0(16) . . . .
C91 C92 C97 C96 -179.9(11) . . . .
C92 C91 C98 C103 94.7(9) . . . .
N1 C91 C98 C103 -146.8(8) . . . .
C104 C91 C98 C103 -31.0(11) . . . .
C92 C91 C98 C99 -85.0(11) . . . .
N1 C91 C98 C99 33.4(10) . . . .
C104 C91 C98 C99 149.3(9) . . . .
C103 C98 C99 C100 -0.5(15) . . . .
C91 C98 C99 C100 179.2(9) . . . .
C98 C99 C100 C101 -0.6(18) . . . .
C99 C100 C101 C102 1.4(19) . . . .
C100 C101 C102 C103 -1.2(18) . . . .
C99 C98 C103 C102 0.7(14) . . . .
C91 C98 C103 C102 -179.1(9) . . . .
C101 C102 C103 C98 0.2(16) . . . .
C92 C91 C104 C109 -10.5(12) . . . .
N1 C91 C104 C109 -126.3(9) . . . .
C98 C91 C104 C109 116.5(10) . . . .
C92 C91 C104 C105 173.9(8) . . . .
N1 C91 C104 C105 58.1(10) . . . .
C98 C91 C104 C105 -59.1(10) . . . .
C109 C104 C105 C106 0.1(13) . . . .
C91 C104 C105 C106 175.8(8) . . . .
C104 C105 C106 C107 -0.7(14) . . . .
C105 C106 C107 C108 0.8(15) . . . .
C106 C107 C108 C109 -0.3(15) . . . .
C105 C104 C109 C108 0.4(14) . . . .
C91 C104 C109 C108 -175.0(8) . . . .
C107 C108 C109 C104 -0.3(15) . . . .
C110 C111 C112 C115 110(5) . . . .
C111 C112 C115 C114 -156(4) . . . .
C113 C114 C115 C112 171(4) . . . .
